data_1011329
loop_
_publ_author_name
'Levi, G R'
'Fontana, C'

_publ_section_title 'Ossidi di palladio'
_journal_coden_ASTM GCITA9
_journal_name_full 'Gazzetta Chimica Italiana'
_journal_page_first 388
_journal_page_last 396
_journal_volume 56
_journal_year 1926
_chemical_formula_structural 'Pd O'
_chemical_formula_sum 'O Pd'
_chemical_name_systematic 'Palladium oxide'
_space_group_IT_number 83
_symmetry_cell_setting tetragonal
_symmetry_Int_Tables_number 83
_symmetry_space_group_name_Hall '-P 4'
_symmetry_space_group_name_H-M 'P 4/m'
_cell_angle_alpha 90
_cell_angle_beta 90
_cell_angle_gamma 90
_cell_formula_units_Z 1
_cell_length_a 3.
_cell_length_b 3.
_cell_length_c 5.2
_cell_volume 46.8
_cod_database_code 1011329

loop_
_symmetry_equiv_pos_as_xyz
x,y,z
-x,-y,z
-y,x,z
y,-x,z
-x,-y,-z
x,y,-z
y,-x,-z
-y,x,-z

loop_
_atom_site_label
_atom_site_type_symbol
_atom_site_symmetry_multiplicity
_atom_site_Wyckoff_symbol
_atom_site_fract_x
_atom_site_fract_y
_atom_site_fract_z
_atom_site_occupancy
_atom_site_attached_hydrogens
_atom_site_calc_flag
Pd1 Pd2+ 1 a 0. 0. 0. 1. 0 d
O1 O2- 1 d 0.5 0.5 0.5 1. 0 d

loop_
_atom_type_symbol
_atom_type_oxidation_number
Pd2+ 2.000
O2- -2.000

loop_
_cod_related_entry_id
_cod_related_entry_database
_cod_related_entry_code
1 ChemSpider 66602
